data_4503985
loop_
_publ_author_name
'Baldovino-Pantale\'on, Oscar'
'Morales-Morales, David'
'Hern\'andez-Ortega, Sim\'on'
'Toscano, Rub\'en A.'
'Vald\'es-Mart\'inez, Jes\'us'

_publ_section_title
;
 Pd&#x2212;N&#x2212;H&#x00B7;&#x00B7;&#x00B7;Cl&#x2212;Pd Hydrogen Bonds
 and \p&#x2212;\p Interactions between Fluorinated Aromatic Rings
 intrans-[PdCl2(NH2ArF)2]
;
_journal_issue 1
_journal_name_full 'Crystal Growth &amp; Design'
_journal_page_first 117
_journal_paper_doi 10.1021/cg0606388
_journal_volume 7
_journal_year 2007
_chemical_formula_sum 'C12 H10 Cl2 F4 N2 Pd'
_chemical_formula_weight 435.52
_chemical_name_systematic
; 
trans-Dichloro-bis(3,4-difluoroaniline)-palladium(ii)
;
_space_group_IT_number 14
_symmetry_cell_setting monoclinic
_symmetry_space_group_name_Hall '-P 2ybc'
_symmetry_space_group_name_H-M 'P 1 21/c 1'
_atom_sites_solution_hydrogens geom
_atom_sites_solution_primary direct
_atom_sites_solution_secondary difmap
_audit_creation_method SHELXL-97
_cell_angle_alpha 90.00
_cell_angle_beta 94.939(2)
_cell_angle_gamma 90.00
_cell_formula_units_Z 2
_cell_length_a 6.075(1)
_cell_length_b 4.558(1)
_cell_length_c 25.034(3)
_cell_measurement_reflns_used 3370
_cell_measurement_temperature 293(2)
_cell_measurement_theta_max 25.18
_cell_measurement_theta_min 3.27
_cell_volume 690.6(2)
_computing_cell_refinement 'SMART V 5.625'
_computing_data_collection 'SMART V 5.625'
_computing_data_reduction 'SAINT V 6.23C'
_computing_molecular_graphics 'SHELXTL V 6.10'
_computing_publication_material 'SHELXTL V 6.10'
_computing_structure_refinement 'SHELXL-97 (Sheldrick, 1997)'
_computing_structure_solution 'SHELXS-97 (Sheldrick, 1997)'
_diffrn_ambient_temperature 293(2)
_diffrn_detector_area_resol_mean 0.661
_diffrn_measured_fraction_theta_full 0.998
_diffrn_measured_fraction_theta_max 0.998
_diffrn_measurement_device_type 'Bruker Smart Apex CCD diffractometer'
_diffrn_measurement_method 'omega-scans '
_diffrn_radiation_monochromator graphite
_diffrn_radiation_source 'fine-focus sealed tube'
_diffrn_radiation_type MoK\a
_diffrn_radiation_wavelength 0.71073
_diffrn_reflns_av_R_equivalents 0.0346
_diffrn_reflns_av_sigmaI/netI 0.0292
_diffrn_reflns_limit_h_max 7
_diffrn_reflns_limit_h_min -7
_diffrn_reflns_limit_k_max 5
_diffrn_reflns_limit_k_min -5
_diffrn_reflns_limit_l_max 29
_diffrn_reflns_limit_l_min -29
_diffrn_reflns_number 5305
_diffrn_reflns_theta_full 25.19
_diffrn_reflns_theta_max 25.19
_diffrn_reflns_theta_min 3.27
_diffrn_standards_decay_% 0
_exptl_absorpt_coefficient_mu 1.768
_exptl_absorpt_correction_T_max 0.9002
_exptl_absorpt_correction_T_min 0.6876
_exptl_absorpt_correction_type 'analytical: face-indexed'
_exptl_crystal_colour orange
_exptl_crystal_density_diffrn 2.094
_exptl_crystal_density_method 'not measured'
_exptl_crystal_description prism
_exptl_crystal_F_000 424
_exptl_crystal_size_max 0.368
_exptl_crystal_size_mid 0.080
_exptl_crystal_size_min 0.062
_refine_diff_density_max 0.330
_refine_diff_density_min -0.223
_refine_diff_density_rms 0.067
_refine_ls_extinction_method none
_refine_ls_goodness_of_fit_ref 1.019
_refine_ls_hydrogen_treatment noref
_refine_ls_matrix_type full
_refine_ls_number_parameters 117
_refine_ls_number_reflns 1233
_refine_ls_number_restraints 0
_refine_ls_restrained_S_all 1.019
_refine_ls_R_factor_all 0.0300
_refine_ls_R_factor_gt 0.0244
_refine_ls_shift/su_max 0.007
_refine_ls_shift/su_mean 0.001
_refine_ls_structure_factor_coef Fsqd
_refine_ls_weighting_details 'calc w=1/[\s^2^(Fo^2^)+(0.0260P)^2^+0.0000P] where P=(Fo^2^+2Fc^2^)/3'
_refine_ls_weighting_scheme calc
_refine_ls_wR_factor_gt 0.0503
_refine_ls_wR_factor_ref 0.0524
_reflns_number_gt 1099
_reflns_number_total 1233
_reflns_threshold_expression >2sigma(I)
_cod_data_source_file cg0606388si20060923_104930.cif
_cod_data_source_block 03mmd041
_cod_depositor_comments
;
The following automatic conversions were performed:

'_symmetry_cell_setting' value 'Monoclinic' changed to 'monoclinic'
according to /home/saulius/struct/CIF-dictionaries/cif_core.dic
dictionary named 'cif_core.dic' version 2.4.1 from 2010-06-29.

Automatic conversion script
Id: cif_fix_values 1715 2011-07-08 13:25:40Z adriana 
;
_cod_original_sg_symbol_H-M P21/c
_cod_database_code 4503985

loop_
_symmetry_equiv_pos_as_xyz
'x, y, z'
'-x, y+1/2, -z+1/2'
'-x, -y, -z'
'x, -y-1/2, z-1/2'

loop_
_atom_site_label
_atom_site_type_symbol
_atom_site_fract_x
_atom_site_fract_y
_atom_site_fract_z
_atom_site_U_iso_or_equiv
_atom_site_adp_type
_atom_site_occupancy
_atom_site_symmetry_multiplicity
_atom_site_calc_flag
_atom_site_refinement_flags
Pd1 Pd 1.0000 0.5000 0.5000 0.03117(12) Uani 1 2 d S
Cl1 Cl 1.26062(11) 0.19204(16) 0.47085(3) 0.0427(2) Uani 1 1 d .
N1 N 0.7779(5) 0.3425(6) 0.44185(11) 0.0378(6) Uani 1 1 d .
H1A H 0.660(5) 0.314(6) 0.4555(11) 0.035(9) Uiso 1 1 d .
H1B H 0.831(5) 0.178(8) 0.4340(12) 0.046(10) Uiso 1 1 d .
C1 C 0.7501(5) 0.5212(6) 0.39465(11) 0.0349(7) Uani 1 1 d .
C2 C 0.5663(5) 0.6937(7) 0.38549(12) 0.0390(7) Uani 1 1 d .
H2 H 0.462(5) 0.691(6) 0.4077(11) 0.040(8) Uiso 1 1 d .
C3 C 0.5462(5) 0.8627(7) 0.34090(13) 0.0444(8) Uani 1 1 d .
C4 C 0.7034(6) 0.8652(8) 0.30576(13) 0.0500(8) Uani 1 1 d .
C5 C 0.8866(6) 0.6961(9) 0.31440(14) 0.0565(9) Uani 1 1 d .
H5 H 0.989(4) 0.703(5) 0.2856(10) 0.025(7) Uiso 1 1 d .
C6 C 0.9108(6) 0.5235(8) 0.35930(14) 0.0490(8) Uani 1 1 d .
H6 H 1.024(5) 0.414(6) 0.3641(11) 0.033(8) Uiso 1 1 d .
F1 F 0.3675(4) 1.0306(4) 0.33045(9) 0.0723(6) Uani 1 1 d .
F2 F 0.6771(4) 1.0357(4) 0.26233(9) 0.0750(7) Uani 1 1 d .

loop_
_atom_site_aniso_label
_atom_site_aniso_U_11
_atom_site_aniso_U_22
_atom_site_aniso_U_33
_atom_site_aniso_U_23
_atom_site_aniso_U_13
_atom_site_aniso_U_12
Pd1 0.02549(17) 0.03194(18) 0.03592(19) 0.00489(14) 0.00170(12) 0.00047(13)
Cl1 0.0332(4) 0.0409(4) 0.0549(5) 0.0031(4) 0.0081(3) 0.0053(3)
N1 0.0325(15) 0.0391(17) 0.0413(16) 0.0023(13) 0.0008(12) -0.0026(14)
C1 0.0339(15) 0.0372(16) 0.0328(15) -0.0034(14) -0.0019(12) -0.0067(14)
C2 0.0360(17) 0.0434(19) 0.0375(18) -0.0026(15) 0.0031(14) -0.0019(15)
C3 0.0439(18) 0.0408(18) 0.046(2) -0.0011(16) -0.0109(15) 0.0006(16)
C4 0.058(2) 0.054(2) 0.0361(18) 0.0065(16) -0.0068(16) -0.0153(19)
C5 0.056(2) 0.076(3) 0.038(2) 0.0046(18) 0.0117(17) -0.004(2)
C6 0.0368(18) 0.058(2) 0.052(2) -0.0029(18) 0.0053(16) 0.0078(17)
F1 0.0663(14) 0.0731(15) 0.0759(16) 0.0179(11) -0.0032(12) 0.0212(11)
F2 0.0834(16) 0.0888(16) 0.0507(13) 0.0293(11) -0.0052(11) -0.0115(12)

loop_
_atom_type_symbol
_atom_type_description
_atom_type_scat_dispersion_real
_atom_type_scat_dispersion_imag
_atom_type_scat_source
C C 0.0033 0.0016 'International Tables Vol C Tables 4.2.6.8 and 6.1.1.4'
H H 0.0000 0.0000 'International Tables Vol C Tables 4.2.6.8 and 6.1.1.4'
N N 0.0061 0.0033 'International Tables Vol C Tables 4.2.6.8 and 6.1.1.4'
F F 0.0171 0.0103 'International Tables Vol C Tables 4.2.6.8 and 6.1.1.4'
Cl Cl 0.1484 0.1585 'International Tables Vol C Tables 4.2.6.8 and 6.1.1.4'
Pd Pd -0.9988 1.0072 'International Tables Vol C Tables 4.2.6.8 and 6.1.1.4'

loop_
_geom_angle_atom_site_label_1
_geom_angle_atom_site_label_2
_geom_angle_atom_site_label_3
_geom_angle
_geom_angle_site_symmetry_1
_geom_angle_site_symmetry_3
N1 Pd1 N1 180.00(12) . 3_766
N1 Pd1 Cl1 89.42(9) . .
N1 Pd1 Cl1 90.58(9) 3_766 .
N1 Pd1 Cl1 90.58(9) . 3_766
N1 Pd1 Cl1 89.42(9) 3_766 3_766
Cl1 Pd1 Cl1 180.00(4) . 3_766
C1 N1 Pd1 114.48(19) . .
C1 N1 H1A 113(2) . .
Pd1 N1 H1A 108(2) . .
C1 N1 H1B 109(2) . .
Pd1 N1 H1B 104(2) . .
H1A N1 H1B 108(3) . .
C2 C1 C6 120.2(3) . .
C2 C1 N1 120.1(3) . .
C6 C1 N1 119.7(3) . .
C3 C2 C1 118.7(3) . .
C3 C2 H2 120.7(19) . .
C1 C2 H2 120.6(19) . .
F1 C3 C4 118.4(3) . .
F1 C3 C2 120.1(3) . .
C4 C3 C2 121.5(3) . .
F2 C4 C3 119.5(3) . .
F2 C4 C5 120.0(3) . .
C3 C4 C5 120.5(3) . .
C4 C5 C6 119.1(3) . .
C4 C5 H5 115.1(14) . .
C6 C5 H5 125.8(15) . .
C5 C6 C1 120.1(3) . .
C5 C6 H6 119(2) . .
C1 C6 H6 121(2) . .

loop_
_geom_bond_atom_site_label_1
_geom_bond_atom_site_label_2
_geom_bond_distance
_geom_bond_site_symmetry_2
Pd1 N1 2.029(3) .
Pd1 N1 2.029(3) 3_766
Pd1 Cl1 2.2822(7) .
Pd1 Cl1 2.2822(7) 3_766
N1 C1 1.433(4) .
N1 H1A 0.83(3) .
N1 H1B 0.85(3) .
C1 C2 1.369(4) .
C1 C6 1.373(4) .
C2 C3 1.353(4) .
C2 H2 0.88(3) .
C3 F1 1.336(4) .
C3 C4 1.353(4) .
C4 F2 1.335(4) .
C4 C5 1.356(5) .
C5 C6 1.370(5) .
C5 H5 0.99(2) .
C6 H6 0.85(3) .

loop_
_geom_hbond_atom_site_label_D
_geom_hbond_atom_site_label_H
_geom_hbond_atom_site_label_A
_geom_hbond_distance_DH
_geom_hbond_distance_HA
_geom_hbond_distance_DA
_geom_hbond_angle_DHA
_geom_hbond_site_symmetry_A
N1 H1A Cl1 0.83(3) 2.55(3) 3.356(3) 164(3) 1_455
